data_2311021
loop_
_publ_author_name
'Winkler, H.G.F.'

_publ_section_title
;
 Betrachtungen zur Polymorphie. Die Polymorphie des K2 Li (Al F6)
;
_journal_name_full 'Acta Crystallographica (1,1948-23,1967)'
_journal_page_first 33
_journal_page_last 40
_journal_volume 7
_journal_year 1954
_chemical_formula_sum 'Al F6 K2 Li'
_chemical_name_systematic 'K2 Li (Al F6)'
_space_group_IT_number 156
_symmetry_space_group_name_Hall 'P 3 -2"'
_symmetry_space_group_name_H-M 'P 3 m 1'
_cell_angle_alpha 90
_cell_angle_beta 90
_cell_angle_gamma 120
_cell_formula_units_Z 3
_cell_length_a 5.6145
_cell_length_b 5.6145
_cell_length_c 13.754
_cell_volume 375.476
_citation_journal_id_ASTM ACCRA9
_cod_data_source_file Winkler_ACCRA9_1954_1999.cif
_cod_data_source_block Al1F6K2Li1
_cod_original_cell_volume 375.4757
_cod_original_formula_sum 'Al1 F6 K2 Li1'
_cod_database_code 2311021

loop_
_symmetry_equiv_pos_as_xyz
x,y,z
-y,x-y,z
-x+y,-x,z
-y,-x,z
x,x-y,z
-x+y,y,z

loop_
_atom_site_label
_atom_site_type_symbol
_atom_site_fract_x
_atom_site_fract_y
_atom_site_fract_z
_atom_site_occupancy
_atom_site_U_iso_or_equiv
Li2 Li+1 0.6667 0.3333 0.5 1 0.0
F6 F-1 0.509 0.491 0.747 1 0.0
K6 K+1 0 0 0.747 1 0.0
K2 K+1 0.3333 0.6667 0.08 1 0.0
F5 F-1 0.825 0.175 0.587 1 0.0
F3 F-1 0.175 0.825 0.253 1 0.0
Li1 Li+1 0 0 0.1667 1 0.0
K1 K+1 0.6667 0.3333 -0.08 1 0.0
F4 F-1 0.491 0.509 0.413 1 0.0
K4 K+1 0 0 0.413 1 0.0
Li3 Li+1 0.3333 0.6667 0.8333 1 0.0
K5 K+1 0.3333 0.6667 0.587 1 0.0
F2 F-1 -0.158 0.158 0.08 1 0.0
Al3 Al+3 0.6667 0.3333 0.6667 1 0.0
Al1 Al+3 0 0 0 1 0.0
K3 K+1 0.6667 0.3333 0.253 1 0.0
F1 F-1 0.158 -0.158 -0.08 1 0.0
Al2 Al+3 0.3333 0.6667 0.3333 1 0.0
